data_7234600
loop_
_publ_author_name
'Das, Debasis'
'DASGUPTA, SANCHARI'
'Chakraborty, Prateeti'
'Kundu, Priyanka'
'Kara, Hulya'
'Aull\'on, Gabriel'
'Zangrando, Ennio'

_publ_section_title
;
 Designing of antiferromagnetically coupled mono-, di- and tri- bridged
 copper(II) based catecholase models by varying &#x201C;Auxiliary
 Part&#x201D; of ligand and anionic co-ligand
;
_journal_name_full CrystEngComm
_journal_paper_doi 10.1039/C9CE01115C
_journal_year 2019
_chemical_formula_moiety 'C23 H33 Cu2 N7 O S3'
_chemical_formula_sum 'C23 H33 Cu2 N7 O S3'
_chemical_formula_weight 646.82
_space_group_crystal_system orthorhombic
_space_group_IT_number 60
_space_group_name_Hall '-P 2n 2ab'
_space_group_name_H-M_alt 'P b c n'
_symmetry_space_group_name_Hall '-P 2n 2ab'
_symmetry_space_group_name_H-M 'P b c n'
_atom_sites_solution_hydrogens geom
_audit_creation_method SHELXL-2014/7
_audit_update_record
;
2017-11-11 deposited with the CCDC.    2019-10-14 downloaded from the CCDC.
;
_cell_angle_alpha 90
_cell_angle_beta 90
_cell_angle_gamma 90
_cell_formula_units_Z 8
_cell_length_a 25.2711(10)
_cell_length_b 14.5525(6)
_cell_length_c 16.6199(6)
_cell_measurement_reflns_used 1886
_cell_measurement_temperature 293(2)
_cell_measurement_theta_max 24.50
_cell_measurement_theta_min 2.20
_cell_volume 6112.1(4)
_computing_cell_refinement 'BRUKER SMART'
_computing_data_collection 'BRUKER SMART'
_computing_data_reduction 'BRUKER SAINT'
_computing_molecular_graphics 'Ortep3 for Windows (Farrugia,1997)'
_computing_publication_material 'Wingx 2013.3 (Farrugia, 2012)'
_computing_structure_refinement 'SHELXL-2014/7 (Sheldrick, 2014)'
_computing_structure_solution 'SHELX97 (Sheldrick, 2008)'
_diffrn_ambient_temperature 293(2)
_diffrn_measured_fraction_theta_full 0.996
_diffrn_measured_fraction_theta_max 0.995
_diffrn_measurement_device_type 'BRUKER SMART APEX CCD DIFFRACTOMETER'
_diffrn_measurement_method 'OMEGA-PHI SCAN'
_diffrn_radiation_monochromator graphite
_diffrn_radiation_source 'fine-focus sealed tube'
_diffrn_radiation_type MoK\a
_diffrn_radiation_wavelength 0.71073
_diffrn_reflns_av_R_equivalents 0.0455
_diffrn_reflns_av_unetI/netI 0.0235
_diffrn_reflns_Laue_measured_fraction_full 0.996
_diffrn_reflns_Laue_measured_fraction_max 0.995
_diffrn_reflns_limit_h_max 30
_diffrn_reflns_limit_h_min -30
_diffrn_reflns_limit_k_max 17
_diffrn_reflns_limit_k_min -16
_diffrn_reflns_limit_l_max 19
_diffrn_reflns_limit_l_min -17
_diffrn_reflns_number 66803
_diffrn_reflns_point_group_measured_fraction_full 0.996
_diffrn_reflns_point_group_measured_fraction_max 0.995
_diffrn_reflns_theta_full 25.242
_diffrn_reflns_theta_max 25.261
_diffrn_reflns_theta_min 1.612
_exptl_absorpt_coefficient_mu 1.624
_exptl_absorpt_correction_T_max 0.623
_exptl_absorpt_correction_T_min 0.444
_exptl_absorpt_correction_type multi-scan
_exptl_absorpt_process_details 'BRUKER SADABS'
_exptl_crystal_colour green
_exptl_crystal_density_diffrn 1.406
_exptl_crystal_description block
_exptl_crystal_F_000 2672
_exptl_crystal_size_max 0.38
_exptl_crystal_size_mid 0.32
_exptl_crystal_size_min 0.30
_refine_diff_density_max 1.217
_refine_diff_density_min -0.792
_refine_diff_density_rms 0.074
_refine_ls_extinction_method none
_refine_ls_goodness_of_fit_ref 1.027
_refine_ls_hydrogen_treatment constr
_refine_ls_matrix_type full
_refine_ls_number_parameters 325
_refine_ls_number_reflns 5515
_refine_ls_number_restraints 0
_refine_ls_restrained_S_all 1.027
_refine_ls_R_factor_all 0.0776
_refine_ls_R_factor_gt 0.0557
_refine_ls_shift/su_max 0.000
_refine_ls_shift/su_mean 0.000
_refine_ls_structure_factor_coef Fsqd
_refine_ls_weighting_details 'w=1/[\s^2^(Fo^2^)+(0.0772P)^2^+13.3503P] where P=(Fo^2^+2Fc^2^)/3'
_refine_ls_weighting_scheme calc
_refine_ls_wR_factor_gt 0.1503
_refine_ls_wR_factor_ref 0.1695
_reflns_Friedel_coverage 0.000
_reflns_number_gt 4053
_reflns_number_total 5515
_reflns_threshold_expression 'I > 2\s(I)'
_cod_data_source_file c9ce01115c2.cif
_cod_data_source_block 2
_cod_depositor_comments
;
The following automatic conversions were performed:

'_exptl_absorpt_correction_type' value 'MULTI-SCAN' changed to
'multi-scan' according to
/home/data/users/saulius/crontab/automatic-downloads/rss-feeds/RSC/lib/dictionaries/cif_core.dic
dictionary named 'cif_core.dic' version 2.4.2 from 2011-04-26.

Automatic conversion script
Id: cif_fix_values 4973 2017-02-22 13:04:09Z antanas 
;
_cod_database_code 7234600
_shelx_shelxl_version_number 2014/7
_shelx_space_group_comment
;
The symmetry employed for this shelxl refinement is uniquely defined
by the following loop, which should always be used as a source of
symmetry information in preference to the above space-group names.
They are only intended as comments.
;

loop_
_space_group_symop_operation_xyz
'x, y, z'
'-x+1/2, -y+1/2, z+1/2'
'x+1/2, -y+1/2, -z'
'-x, y, -z+1/2'
'-x, -y, -z'
'x-1/2, y-1/2, -z-1/2'
'-x-1/2, y-1/2, z'
'x, -y, z-1/2'

loop_
_atom_site_label
_atom_site_type_symbol
_atom_site_fract_x
_atom_site_fract_y
_atom_site_fract_z
_atom_site_U_iso_or_equiv
_atom_site_adp_type
_atom_site_occupancy
_atom_site_site_symmetry_order
_atom_site_calc_flag
_atom_site_refinement_flags_posn
_atom_site_refinement_flags_adp
Cu1 Cu 0.17747(2) 0.16568(4) -0.06419(3) 0.0586(2) Uani 1 1 d . .
Cu2 Cu 0.17475(2) 0.26698(4) 0.11762(4) 0.0545(2) Uani 1 1 d . .
O1 O 0.21738(12) 0.2188(2) 0.02725(19) 0.0564(8) Uani 1 1 d . .
N1 N 0.22357(17) 0.0583(3) -0.0565(2) 0.0586(10) Uani 1 1 d . .
N2 N 0.13086(19) 0.0818(4) -0.1322(3) 0.0856(15) Uani 1 1 d . .
N3 N 0.22426(18) 0.3690(3) 0.1231(3) 0.0629(11) Uani 1 1 d . .
N4 N 0.1269(2) 0.3513(3) 0.1852(3) 0.0801(14) Uani 1 1 d . .
N5 N 0.1298(2) 0.2696(4) -0.0652(3) 0.0808(14) Uani 1 1 d . .
C21 C 0.1187(2) 0.3403(5) -0.0893(4) 0.0709(15) Uani 1 1 d . .
S1 S 0.09996(10) 0.43787(14) -0.12459(16) 0.1236(8) Uani 1 1 d . .
N6 N 0.2288(3) 0.2225(4) -0.1632(4) 0.106(2) Uani 1 1 d . .
C22 C 0.2472(2) 0.2701(4) -0.2094(3) 0.0639(13) Uani 1 1 d . .
S2 S 0.27458(8) 0.33745(9) -0.27569(10) 0.0837(5) Uani 1 1 d . .
N7 N 0.12319(18) 0.1711(3) 0.1055(3) 0.0721(12) Uani 1 1 d . .
C23 C 0.0977(2) 0.1078(4) 0.1163(3) 0.0718(15) Uani 1 1 d . .
S3 S 0.06019(12) 0.01967(19) 0.12877(19) 0.1605(13) Uani 1 1 d . .
C1 C 0.26991(18) 0.2158(3) 0.0309(3) 0.0518(11) Uani 1 1 d . .
C2 C 0.29820(19) 0.1415(4) -0.0017(3) 0.0589(12) Uani 1 1 d . .
C3 C 0.3535(2) 0.1402(4) 0.0032(3) 0.0665(13) Uani 1 1 d . .
H3 H 0.3717 0.0895 -0.0170 0.080 Uiso 1 1 calc R U
C4 C 0.3821(2) 0.2110(4) 0.0367(4) 0.0705(14) Uani 1 1 d . .
C5 C 0.4434(2) 0.2096(5) 0.0422(5) 0.0884(19) Uani 1 1 d . .
C6 C 0.4659(3) 0.1203(6) 0.0106(7) 0.131(3) Uani 1 1 d . .
H6A H 0.4545 0.1112 -0.0439 0.196 Uiso 1 1 calc R U
H6B H 0.5039 0.1228 0.0123 0.196 Uiso 1 1 calc R U
H6C H 0.4537 0.0703 0.0433 0.196 Uiso 1 1 calc R U
C7 C 0.4652(3) 0.2859(6) -0.0126(7) 0.135(3) Uani 1 1 d . .
H7A H 0.4541 0.2750 -0.0670 0.202 Uiso 1 1 calc R U
H7B H 0.4519 0.3443 0.0051 0.202 Uiso 1 1 calc R U
H7C H 0.5031 0.2860 -0.0100 0.202 Uiso 1 1 calc R U
C8 C 0.4606(3) 0.2260(8) 0.1278(6) 0.152(4) Uani 1 1 d . .
H8A H 0.4458 0.2829 0.1467 0.228 Uiso 1 1 calc R U
H8B H 0.4483 0.1766 0.1612 0.228 Uiso 1 1 calc R U
H8C H 0.4985 0.2291 0.1302 0.228 Uiso 1 1 calc R U
C9 C 0.3540(2) 0.2845(4) 0.0678(3) 0.0701(14) Uani 1 1 d . .
H9 H 0.3725 0.3335 0.0899 0.084 Uiso 1 1 calc R U
C10 C 0.29875(19) 0.2874(3) 0.0669(3) 0.0585(12) Uani 1 1 d . .
C11 C 0.2730(2) 0.3650(4) 0.1050(3) 0.0672(14) Uani 1 1 d . .
H11 H 0.2939 0.4159 0.1171 0.081 Uiso 1 1 calc R U
C12 C 0.2030(3) 0.4493(4) 0.1649(5) 0.093(2) Uani 1 1 d . .
H12A H 0.2299 0.4745 0.2003 0.111 Uiso 1 1 calc R U
H12B H 0.1937 0.4962 0.1259 0.111 Uiso 1 1 calc R U
C13 C 0.1609(5) 0.4275(7) 0.2074(10) 0.231(9) Uani 1 1 d . .
H13A H 0.1387 0.4819 0.2095 0.277 Uiso 1 1 calc R U
H13B H 0.1728 0.4161 0.2619 0.277 Uiso 1 1 calc R U
C14 C 0.0802(4) 0.3767(8) 0.1399(6) 0.165(5) Uani 1 1 d . .
H14A H 0.0907 0.4042 0.0899 0.247 Uiso 1 1 calc R U
H14B H 0.0594 0.3229 0.1294 0.247 Uiso 1 1 calc R U
H14C H 0.0597 0.4199 0.1704 0.247 Uiso 1 1 calc R U
C15 C 0.1095(4) 0.3104(7) 0.2597(5) 0.141(3) Uani 1 1 d . .
H15A H 0.1397 0.2928 0.2911 0.211 Uiso 1 1 calc R U
H15B H 0.0887 0.3541 0.2893 0.211 Uiso 1 1 calc R U
H15C H 0.0884 0.2570 0.2483 0.211 Uiso 1 1 calc R U
C16 C 0.2723(2) 0.0625(4) -0.0381(3) 0.0640(13) Uani 1 1 d . .
H16 H 0.2930 0.0111 -0.0487 0.077 Uiso 1 1 calc R U
C17 C 0.2012(3) -0.0237(4) -0.0951(4) 0.090(2) Uani 1 1 d . .
H17A H 0.1826 -0.0613 -0.0560 0.107 Uiso 1 1 calc R U
H17B H 0.2289 -0.0603 -0.1196 0.107 Uiso 1 1 calc R U
C18 C 0.1620(3) 0.0126(7) -0.1607(7) 0.164(5) Uani 1 1 d . .
H18A H 0.1820 0.0347 -0.2066 0.197 Uiso 1 1 calc R U
H18B H 0.1397 -0.0376 -0.1789 0.197 Uiso 1 1 calc R U
C19 C 0.0837(3) 0.0564(6) -0.0913(6) 0.135(3) Uani 1 1 d . .
H19A H 0.0653 0.1107 -0.0742 0.202 Uiso 1 1 calc R U
H19B H 0.0615 0.0216 -0.1269 0.202 Uiso 1 1 calc R U
H19C H 0.0925 0.0197 -0.0452 0.202 Uiso 1 1 calc R U
C20 C 0.1077(5) 0.1364(8) -0.2065(6) 0.191(6) Uani 1 1 d . .
H20A H 0.0856 0.1856 -0.1876 0.287 Uiso 1 1 calc R U
H20B H 0.1363 0.1613 -0.2377 0.287 Uiso 1 1 calc R U
H20C H 0.0872 0.0956 -0.2394 0.287 Uiso 1 1 calc R U

loop_
_atom_site_aniso_label
_atom_site_aniso_U_11
_atom_site_aniso_U_22
_atom_site_aniso_U_33
_atom_site_aniso_U_23
_atom_site_aniso_U_13
_atom_site_aniso_U_12
Cu1 0.0612(4) 0.0715(4) 0.0431(3) -0.0071(3) -0.0015(3) -0.0038(3)
Cu2 0.0563(4) 0.0556(4) 0.0516(4) -0.0106(3) 0.0049(3) -0.0049(3)
O1 0.0484(17) 0.071(2) 0.0496(18) -0.0139(16) 0.0012(14) -0.0035(15)
N1 0.065(3) 0.059(2) 0.052(2) -0.0070(19) -0.0012(19) -0.009(2)
N2 0.069(3) 0.120(4) 0.067(3) -0.037(3) -0.008(2) -0.004(3)
N3 0.068(3) 0.048(2) 0.073(3) -0.009(2) 0.005(2) -0.0011(19)
N4 0.081(3) 0.072(3) 0.087(4) -0.017(3) 0.022(3) 0.001(3)
N5 0.078(3) 0.091(4) 0.074(3) 0.005(3) -0.011(3) 0.003(3)
C21 0.059(3) 0.086(4) 0.067(3) -0.007(3) 0.003(3) -0.017(3)
S1 0.1386(18) 0.0831(13) 0.149(2) 0.0287(13) 0.0012(15) -0.0136(12)
N6 0.131(5) 0.108(4) 0.079(4) 0.024(3) 0.044(4) 0.010(4)
C22 0.072(3) 0.067(3) 0.052(3) -0.009(3) 0.004(3) 0.009(3)
S2 0.1285(14) 0.0489(7) 0.0736(10) -0.0043(7) 0.0281(9) -0.0068(8)
N7 0.064(3) 0.084(3) 0.069(3) -0.015(2) 0.002(2) -0.016(3)
C23 0.066(3) 0.083(4) 0.067(3) 0.006(3) -0.018(3) -0.010(3)
S3 0.163(2) 0.141(2) 0.178(3) 0.0707(19) -0.058(2) -0.0823(18)
C1 0.054(3) 0.055(3) 0.046(2) 0.002(2) 0.003(2) -0.005(2)
C2 0.057(3) 0.062(3) 0.058(3) 0.003(2) 0.006(2) -0.006(2)
C3 0.056(3) 0.068(3) 0.075(4) 0.004(3) 0.008(3) 0.000(2)
C4 0.051(3) 0.074(4) 0.086(4) 0.009(3) 0.005(3) -0.003(3)
C5 0.048(3) 0.090(4) 0.127(6) 0.004(4) 0.001(3) -0.006(3)
C6 0.055(4) 0.126(6) 0.211(10) -0.023(7) 0.004(5) 0.012(4)
C7 0.067(4) 0.149(8) 0.189(10) 0.007(7) 0.030(5) -0.024(5)
C8 0.060(4) 0.260(13) 0.137(8) -0.023(8) -0.021(5) 0.020(6)
C9 0.058(3) 0.074(4) 0.078(4) 0.004(3) -0.001(3) -0.019(3)
C10 0.058(3) 0.056(3) 0.062(3) 0.000(2) 0.004(2) -0.010(2)
C11 0.071(3) 0.051(3) 0.080(4) -0.004(3) -0.004(3) -0.014(2)
C12 0.097(5) 0.054(3) 0.126(6) -0.024(4) 0.007(4) 0.003(3)
C13 0.193(10) 0.124(8) 0.38(2) -0.159(11) 0.170(13) -0.060(8)
C14 0.159(9) 0.205(11) 0.131(7) -0.012(7) -0.006(7) 0.120(8)
C15 0.163(8) 0.169(8) 0.091(6) -0.015(6) 0.055(6) 0.039(7)
C16 0.075(3) 0.060(3) 0.057(3) -0.007(2) 0.010(3) 0.004(3)
C17 0.133(6) 0.065(4) 0.071(4) -0.018(3) -0.020(4) -0.017(4)
C18 0.095(5) 0.161(8) 0.235(12) -0.140(9) -0.041(7) 0.022(6)
C19 0.078(5) 0.150(7) 0.176(9) -0.078(7) 0.014(5) -0.036(5)
C20 0.259(14) 0.194(11) 0.120(8) -0.047(8) -0.106(9) 0.052(10)

loop_
_atom_type_symbol
_atom_type_description
_atom_type_scat_dispersion_real
_atom_type_scat_dispersion_imag
_atom_type_scat_source
C C 0.0033 0.0016 'International Tables Vol C Tables 4.2.6.8 and 6.1.1.4'
H H 0.0000 0.0000 'International Tables Vol C Tables 4.2.6.8 and 6.1.1.4'
N N 0.0061 0.0033 'International Tables Vol C Tables 4.2.6.8 and 6.1.1.4'
O O 0.0106 0.0060 'International Tables Vol C Tables 4.2.6.8 and 6.1.1.4'
S S 0.1246 0.1234 'International Tables Vol C Tables 4.2.6.8 and 6.1.1.4'
Cu Cu 0.3201 1.2651 'International Tables Vol C Tables 4.2.6.8 and 6.1.1.4'

loop_
_geom_angle_atom_site_label_1
_geom_angle_atom_site_label_2
_geom_angle_atom_site_label_3
_geom_angle
_geom_angle_site_symmetry_3
N5 Cu1 N1 176.3(2) .
N5 Cu1 O1 91.09(18) .
N1 Cu1 O1 87.59(15) .
N5 Cu1 N2 95.9(2) .
N1 Cu1 N2 84.4(2) .
O1 Cu1 N2 162.4(2) .
N5 Cu1 N6 93.8(2) .
N1 Cu1 N6 89.9(2) .
O1 Cu1 N6 97.1(2) .
N2 Cu1 N6 98.5(2) .
N7 Cu2 N3 175.5(2) .
N7 Cu2 O1 91.84(16) .
N3 Cu2 O1 87.46(16) .
N7 Cu2 N4 95.2(2) .
N3 Cu2 N4 84.12(19) .
O1 Cu2 N4 161.27(19) .
N7 Cu2 S2 88.95(16) 2
N3 Cu2 S2 95.48(14) 2
O1 Cu2 S2 92.37(11) 2
N4 Cu2 S2 105.05(17) 2
C1 O1 Cu2 121.4(3) .
C1 O1 Cu1 122.0(3) .
Cu2 O1 Cu1 116.36(15) .
C16 N1 C17 121.1(5) .
C16 N1 Cu1 123.8(4) .
C17 N1 Cu1 113.1(4) .
C18 N2 C19 117.2(8) .
C18 N2 C20 108.3(7) .
C19 N2 C20 101.2(7) .
C18 N2 Cu1 107.5(4) .
C19 N2 Cu1 112.1(4) .
C20 N2 Cu1 110.3(5) .
C11 N3 C12 120.4(5) .
C11 N3 Cu2 125.4(4) .
C12 N3 Cu2 113.3(4) .
C15 N4 C14 107.7(7) .
C15 N4 C13 106.2(8) .
C14 N4 C13 114.8(9) .
C15 N4 Cu2 113.7(5) .
C14 N4 Cu2 110.3(5) .
C13 N4 Cu2 104.3(4) .
C21 N5 Cu1 149.6(5) .
N5 C21 S1 176.9(6) .
C22 N6 Cu1 162.7(5) .
N6 C22 S2 178.9(6) .
C22 S2 Cu2 108.15(18) 2_554
C23 N7 Cu2 162.8(5) .
N7 C23 S3 177.7(6) .
O1 C1 C2 121.0(4) .
O1 C1 C10 120.9(4) .
C2 C1 C10 118.1(4) .
C3 C2 C1 119.8(5) .
C3 C2 C16 117.5(5) .
C1 C2 C16 122.7(4) .
C4 C3 C2 122.4(5) .
C4 C3 H3 118.8 .
C2 C3 H3 118.8 .
C3 C4 C9 117.4(5) .
C3 C4 C5 122.5(5) .
C9 C4 C5 120.0(5) .
C8 C5 C6 110.8(7) .
C8 C5 C7 109.9(7) .
C6 C5 C7 106.2(7) .
C8 C5 C4 109.9(6) .
C6 C5 C4 111.5(5) .
C7 C5 C4 108.3(6) .
C5 C6 H6A 109.5 .
C5 C6 H6B 109.5 .
H6A C6 H6B 109.5 .
C5 C6 H6C 109.5 .
H6A C6 H6C 109.5 .
H6B C6 H6C 109.5 .
C5 C7 H7A 109.5 .
C5 C7 H7B 109.5 .
H7A C7 H7B 109.5 .
C5 C7 H7C 109.5 .
H7A C7 H7C 109.5 .
H7B C7 H7C 109.5 .
C5 C8 H8A 109.5 .
C5 C8 H8B 109.5 .
H8A C8 H8B 109.5 .
C5 C8 H8C 109.5 .
H8A C8 H8C 109.5 .
H8B C8 H8C 109.5 .
C4 C9 C10 122.2(5) .
C4 C9 H9 118.9 .
C10 C9 H9 118.9 .
C9 C10 C1 120.0(5) .
C9 C10 C11 117.9(5) .
C1 C10 C11 122.1(5) .
N3 C11 C10 125.0(5) .
N3 C11 H11 117.5 .
C10 C11 H11 117.5 .
C13 C12 N3 111.1(6) .
C13 C12 H12A 109.4 .
N3 C12 H12A 109.4 .
C13 C12 H12B 109.4 .
N3 C12 H12B 109.4 .
H12A C12 H12B 108.0 .
C12 C13 N4 121.8(8) .
C12 C13 H13A 106.9 .
N4 C13 H13A 106.9 .
C12 C13 H13B 106.9 .
N4 C13 H13B 106.9 .
H13A C13 H13B 106.7 .
N4 C14 H14A 109.5 .
N4 C14 H14B 109.5 .
H14A C14 H14B 109.5 .
N4 C14 H14C 109.5 .
H14A C14 H14C 109.5 .
H14B C14 H14C 109.5 .
N4 C15 H15A 109.5 .
N4 C15 H15B 109.5 .
H15A C15 H15B 109.5 .
N4 C15 H15C 109.5 .
H15A C15 H15C 109.5 .
H15B C15 H15C 109.5 .
N1 C16 C2 125.0(5) .
N1 C16 H16 117.5 .
C2 C16 H16 117.5 .
N1 C17 C18 105.9(5) .
N1 C17 H17A 110.6 .
C18 C17 H17A 110.6 .
N1 C17 H17B 110.6 .
C18 C17 H17B 110.6 .
H17A C17 H17B 108.7 .
N2 C18 C17 111.9(7) .
N2 C18 H18A 109.2 .
C17 C18 H18A 109.2 .
N2 C18 H18B 109.2 .
C17 C18 H18B 109.2 .
H18A C18 H18B 107.9 .
N2 C19 H19A 109.5 .
N2 C19 H19B 109.5 .
H19A C19 H19B 109.5 .
N2 C19 H19C 109.5 .
H19A C19 H19C 109.5 .
H19B C19 H19C 109.5 .
N2 C20 H20A 109.5 .
N2 C20 H20B 109.5 .
H20A C20 H20B 109.5 .
N2 C20 H20C 109.5 .
H20A C20 H20C 109.5 .
H20B C20 H20C 109.5 .

loop_
_geom_bond_atom_site_label_1
_geom_bond_atom_site_label_2
_geom_bond_distance
_geom_bond_site_symmetry_2
Cu1 N5 1.934(6) .
Cu1 N1 1.953(4) .
Cu1 O1 1.981(3) .
Cu1 N2 2.038(5) .
Cu1 N6 2.252(5) .
Cu2 N7 1.919(5) .
Cu2 N3 1.944(4) .
Cu2 O1 1.977(3) .
Cu2 N4 2.057(5) .
Cu2 S2 2.6634(16) 2
O1 C1 1.330(5) .
N1 C16 1.270(6) .
N1 C17 1.469(7) .
N2 C18 1.364(9) .
N2 C19 1.421(9) .
N2 C20 1.581(11) .
N3 C11 1.270(7) .
N3 C12 1.463(7) .
N4 C15 1.442(9) .
N4 C14 1.447(10) .
N4 C13 1.451(10) .
N5 C21 1.138(7) .
C21 S1 1.608(7) .
N6 C22 1.133(7) .
C22 S2 1.630(6) .
S2 Cu2 2.6635(16) 2_554
N7 C23 1.139(7) .
C23 S3 1.608(6) .
C1 C2 1.405(7) .
C1 C10 1.405(7) .
C2 C3 1.401(7) .
C2 C16 1.455(7) .
C3 C4 1.376(8) .
C3 H3 0.9300 .
C4 C9 1.383(8) .
C4 C5 1.551(7) .
C5 C8 1.508(11) .
C5 C6 1.512(10) .
C5 C7 1.537(10) .
C6 H6A 0.9600 .
C6 H6B 0.9600 .
C6 H6C 0.9600 .
C7 H7A 0.9600 .
C7 H7B 0.9600 .
C7 H7C 0.9600 .
C8 H8A 0.9600 .
C8 H8B 0.9600 .
C8 H8C 0.9600 .
C9 C10 1.398(7) .
C9 H9 0.9300 .
C10 C11 1.449(7) .
C11 H11 0.9300 .
C12 C13 1.316(11) .
C12 H12A 0.9700 .
C12 H12B 0.9700 .
C13 H13A 0.9700 .
C13 H13B 0.9700 .
C14 H14A 0.9600 .
C14 H14B 0.9600 .
C14 H14C 0.9600 .
C15 H15A 0.9600 .
C15 H15B 0.9600 .
C15 H15C 0.9600 .
C16 H16 0.9300 .
C17 C18 1.565(12) .
C17 H17A 0.9700 .
C17 H17B 0.9700 .
C18 H18A 0.9700 .
C18 H18B 0.9700 .
C19 H19A 0.9600 .
C19 H19B 0.9600 .
C19 H19C 0.9600 .
C20 H20A 0.9600 .
C20 H20B 0.9600 .
C20 H20C 0.9600 .

loop_
_geom_torsion_atom_site_label_1
_geom_torsion_atom_site_label_2
_geom_torsion_atom_site_label_3
_geom_torsion_atom_site_label_4
_geom_torsion
Cu2 O1 C1 C2 141.8(4)
Cu1 O1 C1 C2 -32.8(6)
Cu2 O1 C1 C10 -38.8(6)
Cu1 O1 C1 C10 146.7(4)
O1 C1 C2 C3 -179.9(5)
C10 C1 C2 C3 0.7(7)
O1 C1 C2 C16 -2.5(7)
C10 C1 C2 C16 178.0(5)
C1 C2 C3 C4 -2.2(8)
C16 C2 C3 C4 -179.7(5)
C2 C3 C4 C9 1.4(8)
C2 C3 C4 C5 180.0(6)
C3 C4 C5 C8 -126.3(8)
C9 C4 C5 C8 52.3(9)
C3 C4 C5 C6 -3.0(10)
C9 C4 C5 C6 175.6(7)
C3 C4 C5 C7 113.6(7)
C9 C4 C5 C7 -67.8(8)
C3 C4 C9 C10 1.0(9)
C5 C4 C9 C10 -177.7(6)
C4 C9 C10 C1 -2.5(8)
C4 C9 C10 C11 176.6(5)
O1 C1 C10 C9 -177.9(5)
C2 C1 C10 C9 1.6(7)
O1 C1 C10 C11 3.1(7)
C2 C1 C10 C11 -177.5(5)
C12 N3 C11 C10 177.1(6)
Cu2 N3 C11 C10 8.9(8)
C9 C10 C11 N3 -165.5(6)
C1 C10 C11 N3 13.6(9)
C11 N3 C12 C13 -153.3(10)
Cu2 N3 C12 C13 16.3(11)
N3 C12 C13 N4 -27.4(18)
C15 N4 C13 C12 143.9(14)
C14 N4 C13 C12 -97.2(14)
Cu2 N4 C13 C12 23.6(16)
C17 N1 C16 C2 178.3(5)
Cu1 N1 C16 C2 15.6(7)
C3 C2 C16 N1 -170.3(5)
C1 C2 C16 N1 12.3(8)
C16 N1 C17 C18 -139.2(7)
Cu1 N1 C17 C18 25.2(7)
C19 N2 C18 C17 -85.7(9)
C20 N2 C18 C17 160.7(8)
Cu1 N2 C18 C17 41.5(10)
N1 C17 C18 N2 -44.9(10)
